data_4300654
loop_
_publ_author_name
'M. Barboiu'
'G. Vaughan'
'A. van der Lee'

_journal_name_full 'Inorganic Chemistry'
_journal_paper_doi 10.1021/ic0517220
_journal_year 2006
_chemical_formula_moiety 'C72 H54 Cu4 N16, 4(Cl O4), 4(O)'
_chemical_formula_sum 'C72 H54 Cl4 Cu4 N16 O20'
_chemical_formula_weight 1859.32
_space_group_IT_number 15
_symmetry_cell_setting monoclinic
_symmetry_space_group_name_Hall '-C 2yc'
_symmetry_space_group_name_H-M 'C 1 2/c 1'
_cell_angle_alpha 90
_cell_angle_beta 104.019(2)
_cell_angle_gamma 90
_cell_formula_units_Z 8
_cell_length_a 28.180(2)
_cell_length_b 22.8998(16)
_cell_length_c 26.5367(18)
_cell_measurement_temperature 120
_cell_volume 16615(2)
_diffrn_ambient_temperature 120
_exptl_crystal_density_diffrn 1.487
_cod_depositor_comments
;
The following automatic conversions were performed:
'_symmetry_cell_setting' value 'Monoclinic' changed to 'monoclinic'
according to '/home/saulius/struct/CIF-dictionaries/cif_core.dic'
dictionary named 'cif_core.dic' version 2.4.1 from 2010-06-29.

Automatic conversion script
Id: cif_fix_enum 1527 2010-12-29 10:47:43Z saulius 
;
_cod_original_sg_symbol_Hall '-C 2yc '
_cod_original_sg_symbol_H-M 'C 2/c'
_cod_database_code 4300654

loop_
_symmetry_equiv_pos_as_xyz
x,y,z
-x,-y,-z
x+1/2,y+1/2,z
-x+1/2,-y+1/2,-z
-x,y,-z+1/2
x,-y,z+1/2
-x+1/2,y+1/2,-z+1/2
x+1/2,-y+1/2,z+1/2

loop_
_atom_site_label
_atom_site_type_symbol
_atom_site_fract_x
_atom_site_fract_y
_atom_site_fract_z
_atom_site_U_iso_or_equiv
_atom_site_occupancy
_atom_site_adp_type
_atom_site_refinement_flags_posn
_atom_site_refinement_flags_adp
_atom_site_refinement_flags_occupancy
_atom_site_disorder_assembly
_atom_site_disorder_group
_atom_site_attached_hydrogens
Cu1 Cu 0.05899(4) 0.86795(5) 0.54103(5) 0.0395 1.0000 Uani . . . . . .
Cu2 Cu 0.12856(4) 0.86012(5) 0.84342(4) 0.0353 1.0000 Uani . . . . . .
Cu3 Cu 0.40557(5) 0.87295(6) 0.83243(7) 0.0564 1.0000 Uani . . . . . .
Cu4 Cu 0.34076(5) 0.88010(6) 0.53294(7) 0.0545 1.0000 Uani . . . . . .
N5 N 0.0126(3) 0.8027(4) 0.5512(3) 0.0411 1.0000 Uani . . . . . .
C6 C -0.0372(3) 0.8026(5) 0.5454(4) 0.0469 1.0000 Uani . . . . . .
C7 C -0.0639(4) 0.7536(6) 0.5484(4) 0.0534 1.0000 Uani . . . . . .
C8 C -0.0405(4) 0.7045(6) 0.5632(4) 0.0551 1.0000 Uani . . . . . .
C9 C 0.0107(4) 0.7007(5) 0.5701(4) 0.0456 1.0000 Uani . . . . . .
C10 C 0.0349(4) 0.7516(5) 0.5629(3) 0.0408 1.0000 Uani . . . . . .
N11 N 0.0519(3) 0.9286(4) 0.4828(3) 0.0416 1.0000 Uani . . . . . .
C12 C 0.0372(4) 0.9237(6) 0.4314(4) 0.0536 1.0000 Uani . . . . . .
C13 C 0.0334(5) 0.9708(7) 0.3972(4) 0.0621 1.0000 Uani . . . . . .
C14 C 0.0431(4) 1.0266(7) 0.4175(6) 0.0676 1.0000 Uani . . . . . .
C15 C 0.0590(5) 1.0324(6) 0.4709(5) 0.0560 1.0000 Uani . . . . . .
C16 C 0.0636(3) 0.9824(5) 0.5022(4) 0.0436 1.0000 Uani . . . . . .
C17 C 0.0792(4) 0.9874(4) 0.5585(4) 0.0409 1.0000 Uani . . . . . .
N18 N 0.0785(2) 0.9406(4) 0.5860(3) 0.0366 1.0000 Uani . . . . . .
C19 C 0.0928(3) 0.9450(4) 0.6412(3) 0.0328 1.0000 Uani . . . . . .
C20 C 0.1023(5) 0.9953(4) 0.6692(5) 0.0502 1.0000 Uani . . . . . .
C21 C 0.1152(4) 0.9957(4) 0.7218(4) 0.0429 1.0000 Uani . . . . . .
C22 C 0.1188(3) 0.9423(4) 0.7489(3) 0.0348 1.0000 Uani . . . . . .
C23 C 0.1109(4) 0.8900(4) 0.7216(4) 0.0428 1.0000 Uani . . . . . .
C24 C 0.0979(4) 0.8909(5) 0.6693(4) 0.0476 1.0000 Uani . . . . . .
N25 N 0.1303(2) 0.9366(3) 0.8045(3) 0.0333 1.0000 Uani . . . . . .
C26 C 0.1459(3) 0.9804(4) 0.8352(4) 0.0383 1.0000 Uani . . . . . .
C27 C 0.1578(3) 0.9686(4) 0.8907(4) 0.0386 1.0000 Uani . . . . . .
C28 C 0.1728(4) 1.0146(5) 0.9268(4) 0.0472 1.0000 Uani . . . . . .
C29 C 0.1849(4) 0.9989(6) 0.9795(4) 0.0531 1.0000 Uani . . . . . .
C30 C 0.1837(4) 0.9414(6) 0.9947(4) 0.0503 1.0000 Uani . . . . . .
C31 C 0.1674(4) 0.9000(5) 0.9551(4) 0.0444 1.0000 Uani . . . . . .
N32 N 0.1543(3) 0.9112(3) 0.9060(3) 0.0370 1.0000 Uani . . . . . .
N33 N 0.0731(3) 0.8025(3) 0.8269(3) 0.0338 1.0000 Uani . . . . . .
C34 C 0.0245(3) 0.8093(4) 0.8239(4) 0.0422 1.0000 Uani . . . . . .
C35 C -0.0084(3) 0.7628(5) 0.8152(4) 0.0464 1.0000 Uani . . . . . .
C36 C 0.0098(3) 0.7067(5) 0.8118(4) 0.0444 1.0000 Uani . . . . . .
C37 C 0.0590(4) 0.6982(5) 0.8140(4) 0.0433 1.0000 Uani . . . . . .
C38 C 0.0893(3) 0.7484(4) 0.8206(3) 0.0332 1.0000 Uani . . . . . .
C39 C 0.1409(3) 0.7419(4) 0.8196(4) 0.0355 1.0000 Uani . . . . . .
N40 N 0.1668(2) 0.7900(3) 0.8275(3) 0.0375 1.0000 Uani . . . . . .
C41 C 0.2177(3) 0.7890(4) 0.8263(4) 0.0412 1.0000 Uani . . . . . .
C42 C 0.2472(6) 0.8275(9) 0.8510(16) 0.2024 1.0000 Uani . . . . . .
C43 C 0.2942(7) 0.8349(11) 0.8398(19) 0.2542 1.0000 Uani . . . . . .
C44 C 0.3148(3) 0.7952(4) 0.8202(5) 0.0482 1.0000 Uani . . . . . .
C45 C 0.2828(4) 0.7550(6) 0.7873(5) 0.0586 1.0000 Uani . . . . . .
C46 C 0.2341(4) 0.7518(6) 0.7902(5) 0.0555 1.0000 Uani . . . . . .
N47 N 0.3648(3) 0.7997(4) 0.8181(4) 0.0483 1.0000 Uani . . . . . .
C48 C 0.3889(3) 0.7555(4) 0.8103(3) 0.0344 1.0000 Uani . . . . . .
C49 C 0.4412(3) 0.7632(4) 0.8115(4) 0.0357 1.0000 Uani . . . . . .
N50 N 0.4576(3) 0.8187(4) 0.8185(3) 0.0401 1.0000 Uani . . . . . .
C51 C 0.5052(3) 0.8285(5) 0.8196(4) 0.0428 1.0000 Uani . . . . . .
C52 C 0.5369(3) 0.7839(5) 0.8158(4) 0.0428 1.0000 Uani . . . . . .
C53 C 0.5202(3) 0.7259(5) 0.8106(3) 0.0394 1.0000 Uani . . . . . .
C54 C 0.4715(3) 0.7152(4) 0.8077(3) 0.0353 1.0000 Uani . . . . . .
N55 N 0.4122(4) 0.9234(5) 0.8960(6) 0.0642 1.0000 Uani . . . . . .
C56 C 0.4215(5) 0.9106(7) 0.9444(8) 0.0761 1.0000 Uani . . . . . .
C57 C 0.4301(6) 0.9512(7) 0.9862(8) 0.0865 1.0000 Uani . . . . . .
C58 C 0.4246(6) 1.0112(7) 0.9689(9) 0.0836 1.0000 Uani . . . . . .
C59 C 0.4145(6) 1.0258(6) 0.9194(8) 0.0835 1.0000 Uani . . . . . .
C60 C 0.4059(4) 0.9813(5) 0.8798(6) 0.0621 1.0000 Uani . . . . . .
C61 C 0.3945(5) 0.9936(5) 0.8255(7) 0.0666 1.0000 Uani . . . . . .
N62 N 0.3885(3) 0.9510(4) 0.7943(5) 0.0585 1.0000 Uani . . . . . .
C63 C 0.3746(4) 0.9574(5) 0.7391(7) 0.0648 1.0000 Uani . . . . . .
C64 C 0.3603(6) 1.0092(5) 0.7126(7) 0.0738 1.0000 Uani . . . . . .
C65 C 0.3471(6) 1.0095(5) 0.6565(8) 0.0777 1.0000 Uani . . . . . .
C66 C 0.3490(4) 0.9602(4) 0.6273(6) 0.0625 1.0000 Uani . . . . . .
C67 C 0.3660(8) 0.9090(6) 0.6575(9) 0.1070 1.0000 Uani . . . . . .
C68 C 0.3787(7) 0.9082(5) 0.7094(7) 0.0822 1.0000 Uani . . . . . .
C69 C 0.3374(3) 0.9543(4) 0.5728(5) 0.0476 1.0000 Uani . . . . . .
N70 N 0.3229(4) 0.9993(5) 0.5416(7) 0.0839 1.0000 Uani . . . . . .
C71 C 0.3104(4) 0.9876(5) 0.4860(5) 0.0533 1.0000 Uani . . . . . .
C72 C 0.2968(4) 1.0328(5) 0.4496(6) 0.0597 1.0000 Uani . . . . . .
C73 C 0.2835(4) 1.0191(6) 0.3984(6) 0.0628 1.0000 Uani . . . . . .
C74 C 0.2860(4) 0.9588(6) 0.3805(6) 0.0624 1.0000 Uani . . . . . .
C75 C 0.2994(5) 0.9196(5) 0.4175(6) 0.0588 1.0000 Uani . . . . . .
N76 N 0.3136(3) 0.9313(4) 0.4712(4) 0.0522 1.0000 Uani . . . . . .
N77 N 0.3993(3) 0.8268(4) 0.5471(4) 0.0443 1.0000 Uani . . . . . .
C78 C 0.4469(4) 0.8354(5) 0.5467(5) 0.0527 1.0000 Uani . . . . . .
C79 C 0.4817(3) 0.7927(5) 0.5557(4) 0.0474 1.0000 Uani . . . . . .
C80 C 0.4695(3) 0.7360(5) 0.5648(4) 0.0426 1.0000 Uani . . . . . .
C81 C 0.4194(3) 0.7252(4) 0.5656(4) 0.0364 1.0000 Uani . . . . . .
C82 C 0.3869(3) 0.7714(4) 0.5581(3) 0.0376 1.0000 Uani . . . . . .
C83 C 0.3354(3) 0.7628(4) 0.5592(3) 0.0325 1.0000 Uani . . . . . .
N84 N 0.3071(3) 0.8074(3) 0.5510(3) 0.0390 1.0000 Uani . . . . . .
C85 C 0.2574(3) 0.8027(4) 0.5552(4) 0.0353 1.0000 Uani . . . . . .
C86 C 0.2424(3) 0.7624(4) 0.5863(4) 0.0374 1.0000 Uani . . . . . .
C87 C 0.1936(3) 0.7610(4) 0.5897(3) 0.0349 1.0000 Uani . . . . . .
C88 C 0.1594(3) 0.8006(4) 0.5599(3) 0.0329 1.0000 Uani . . . . . .
C89 C 0.1755(3) 0.8433(4) 0.5301(4) 0.0404 1.0000 Uani . . . . . .
C90 C 0.2242(3) 0.8442(4) 0.5277(4) 0.0391 1.0000 Uani . . . . . .
N91 N 0.1086(3) 0.7987(4) 0.5581(3) 0.0368 1.0000 Uani . . . . . .
C92 C 0.0889(3) 0.7522(4) 0.5670(4) 0.0372 1.0000 Uani . . . . . .
Cl93 Cl 0.14816(12) 0.15395(14) 0.82336(12) 0.0708(7) 1.0000 Uiso G . . . . .
O94 O 0.1414(3) 0.21617(14) 0.8194(3) 0.0708(7) 1.0000 Uiso G . . . . .
O95 O 0.10703(19) 0.1279(3) 0.8376(3) 0.0708(7) 1.0000 Uiso G . . . . .
O96 O 0.1527(3) 0.1305(3) 0.77489(16) 0.0708(7) 1.0000 Uiso G . . . . .
O97 O 0.19234(18) 0.1419(3) 0.8634(2) 0.0708(7) 1.0000 Uiso G . . . . .
Cl103 Cl 0.1793(4) 0.6631(5) 0.9426(4) 0.208(4) 1.0000 Uiso G . . . . .
O104 O 0.1687(8) 0.7245(5) 0.9332(8) 0.208(4) 1.0000 Uiso G . . . . .
O105 O 0.1324(5) 0.6312(9) 0.9321(8) 0.208(4) 1.0000 Uiso G . . . . .
O106 O 0.2083(7) 0.6423(9) 0.9075(7) 0.208(4) 1.0000 Uiso G . . . . .
O107 O 0.2059(7) 0.6544(9) 0.9962(4) 0.208(4) 1.0000 Uiso G . . . . .
Cl108 Cl -0.10064(16) 0.84147(18) 0.41455(15) 0.0933(10) 1.0 Uiso G . . . . .
O109 O -0.1317(3) 0.8567(4) 0.3654(2) 0.0933(10) 1.0000 Uiso G . . . . .
O110 O -0.0546(2) 0.8729(4) 0.4224(3) 0.0933(10) 1.0000 Uiso G . . . . .
O111 O -0.0904(3) 0.7799(2) 0.4164(3) 0.0933(10) 1.0000 Uiso G . . . . .
O112 O -0.1241(3) 0.8563(4) 0.4551(3) 0.0933(10) 1.0000 Uiso G . . . . .
H113 H 0.1562 0.7034 0.8117 0.0487 1.0000 Uiso . . . . . .
H114 H 0.3716 0.7150 0.8027 0.0496 1.0000 Uiso . . . . . .
H115 H 0.1098 0.7162 0.5789 0.0490 1.0000 Uiso . . . . . .
H116 H 0.1671 0.8580 0.9648 0.0609 1.0000 Uiso . . . . . .
H117 H 0.0895 0.8548 0.6484 0.0574 1.0000 Uiso . . . . . .
H118 H -0.0130 0.6712 0.8096 0.0547 1.0000 Uiso . . . . . .
H119 H 0.3234 0.7232 0.5677 0.0406 1.0000 Uiso . . . . . .
H121 H 0.2671 0.7347 0.6073 0.0460 1.0000 Uiso . . . . . .
H122 H 0.4099 0.6848 0.5724 0.0460 1.0000 Uiso . . . . . .
H123 H -0.1018 0.7573 0.5419 0.0630 1.0000 Uiso . . . . . .
H124 H 0.2361 0.8743 0.5058 0.0493 1.0000 Uiso . . . . . .
H125 H 0.1164 0.8507 0.7423 0.0592 1.0000 Uiso . . . . . .
H126 H 0.0729 0.6585 0.8093 0.0505 1.0000 Uiso . . . . . .
H127 H 0.0289 0.6635 0.5785 0.0606 1.0000 Uiso . . . . . .
H128 H 0.0882 1.0266 0.5750 0.0512 1.0000 Uiso . . . . . .
H129 H 0.1823 0.7335 0.6137 0.0490 1.0000 Uiso . . . . . .
H130 H -0.0437 0.7688 0.8126 0.0660 1.0000 Uiso . . . . . .
H131 H 0.1519 0.8717 0.5111 0.0560 1.0000 Uiso . . . . . .
H132 H 0.0112 0.8500 0.8270 0.0457 1.0000 Uiso . . . . . .
H133 H 0.4944 0.7046 0.5694 0.0521 1.0000 Uiso . . . . . .
H134 H 0.1746 1.0555 0.9152 0.0569 1.0000 Uiso . . . . . .
H135 H 0.0697 1.0711 0.4873 0.0701 1.0000 Uiso . . . . . .
H136 H -0.0593 0.6668 0.5679 0.0583 1.0000 Uiso . . . . . .
H137 H 0.0983 1.0335 0.6493 0.0568 1.0000 Uiso . . . . . .
H138 H 0.1953 1.0303 1.0066 0.0701 1.0000 Uiso . . . . . .
H139 H 0.3020 0.8770 0.4081 0.0705 1.0000 Uiso . . . . . .
H140 H -0.0551 0.8422 0.5367 0.0600 1.0000 Uiso . . . . . .
H141 H 0.2967 1.0766 0.4592 0.0858 1.0000 Uiso . . . . . .
H142 H 0.4217 0.8670 0.9574 0.0828 1.0000 Uiso . . . . . .
H143 H 0.5165 0.8008 0.5557 0.0591 1.0000 Uiso . . . . . .
H144 H 0.1896 0.9291 1.0308 0.0637 1.0000 Uiso . . . . . .
H145 H 0.0226 0.9646 0.3576 0.0730 1.0000 Uiso . . . . . .
H146 H 0.4589 0.8776 0.5433 0.0738 1.0000 Uiso . . . . . .
H148 H 0.3886 1.0342 0.8098 0.0924 1.0000 Uiso . . . . . .
H149 H 0.2772 0.9491 0.3432 0.0741 1.0000 Uiso . . . . . .
H151 H 0.0297 0.8817 0.4142 0.0700 1.0000 Uiso . . . . . .
H152 H 0.4386 0.9440 1.0206 0.1133 1.0000 Uiso . . . . . .
H153 H 0.0392 1.0616 0.3940 0.0804 1.0000 Uiso . . . . . .
H154 H 0.1201 1.0341 0.7424 0.0542 1.0000 Uiso . . . . . .
H155 H 0.4149 1.0684 0.9104 0.1149 1.0000 Uiso . . . . . .
H156 H 0.2730 1.0514 0.3720 0.0797 1.0000 Uiso . . . . . .
H157 H 0.4273 1.0418 0.9961 0.1061 1.0000 Uiso . . . . . .
H158 H 0.2111 0.7187 0.7711 0.0600 1.0000 Uiso . . . . . .
H159 H 0.2934 0.7256 0.7626 0.0600 1.0000 Uiso . . . . . .
H160 H 0.3179 0.8653 0.8646 0.0600 1.0000 Uiso . . . . . .
H161 H 0.2355 0.8584 0.8732 0.0600 1.0000 Uiso . . . . . .
H162 H 0.4576 0.6752 0.8031 0.0453 1.0000 Uiso . . . . . .
H163 H 0.5437 0.6924 0.8090 0.0505 1.0000 Uiso . . . . . .
H164 H 0.5725 0.7917 0.8166 0.0518 1.0000 Uiso . . . . . .
H165 H 0.5182 0.8712 0.8234 0.0587 1.0000 Uiso . . . . . .
H147 H 0.3360 1.0461 0.6392 0.1020 1.0000 Uiso . . . . . .
H120 H 0.3550 1.0446 0.7328 0.0983 1.0000 Uiso . . . . . .
H166 H 0.3916 0.8714 0.7286 0.0879 1.0000 Uiso . . . . . .
H150 H 0.3686 0.8733 0.6379 0.1467 1.0000 Uiso . . . . . .
O167 O 0.9649(4) 0.4679(4) 0.1311(3) 0.062(2) 1.0000 Uiso . . . . . .
O168 O 0.7083(9) 0.5121(11) 0.1129(9) 0.169(8) 1.0000 Uiso . . . . . .
O169 O 0.7276(10) 0.4157(11) 0.2029(9) 0.172(8) 1.0000 Uiso . . . . . .
O170 O 0.2344(10) 0.1187(12) 0.1842(9) 0.175(9) 1.0000 Uiso . . . . . .
Cl98 Cl 0.13263(15) 0.66377(17) 0.69166(14) 0.0814(9) 1.0000 Uiso G . . . . .
O99 O 0.1250(4) 0.72619(17) 0.6902(3) 0.0814(9) 1.0000 Uiso G . . . . .
O100 O 0.0915(3) 0.6350(3) 0.7066(3) 0.0814(9) 1.0000 Uiso G . . . . .
O101 O 0.1361(4) 0.6442(3) 0.6409(2) 0.0814(9) 1.0000 Uiso G . . . . .
O102 O 0.1640 0.6448 0.7389 0.0500 1.0000 Uiso . . . . . .

loop_
_atom_site_aniso_label
_atom_site_aniso_U_11
_atom_site_aniso_U_22
_atom_site_aniso_U_33
_atom_site_aniso_U_23
_atom_site_aniso_U_13
_atom_site_aniso_U_12
Cu1 0.0324(6) 0.0476(7) 0.0389(6) 0.0081(5) 0.0093(4) 0.0050(4)
Cu2 0.0258(5) 0.0360(5) 0.0475(6) -0.0050(4) 0.0153(4) 0.0015(4)
Cu3 0.0292(6) 0.0387(6) 0.1055(12) -0.0231(7) 0.0242(7) -0.0005(5)
Cu4 0.0334(6) 0.0373(7) 0.0905(11) 0.0227(6) 0.0106(6) -0.0001(5)
N5 0.026(4) 0.067(5) 0.031(4) 0.008(3) 0.007(3) 0.003(3)
C6 0.023(4) 0.069(7) 0.048(5) 0.011(5) 0.007(4) 0.010(4)
C7 0.030(5) 0.085(8) 0.043(5) 0.001(5) 0.004(4) -0.005(5)
C8 0.034(5) 0.088(9) 0.046(5) 0.006(5) 0.016(4) -0.013(5)
C9 0.033(5) 0.067(6) 0.040(5) 0.012(4) 0.015(4) -0.008(4)
C10 0.033(5) 0.058(6) 0.031(4) 0.004(4) 0.007(3) -0.003(4)
N11 0.029(4) 0.059(5) 0.039(4) 0.013(3) 0.011(3) 0.013(3)
C12 0.041(6) 0.068(7) 0.049(6) 0.008(5) 0.005(4) 0.007(5)
C13 0.047(6) 0.104(11) 0.035(5) 0.019(6) 0.010(4) 0.010(6)
C14 0.032(5) 0.079(9) 0.093(10) 0.032(7) 0.018(6) 0.015(5)
C15 0.058(7) 0.061(7) 0.049(6) 0.025(5) 0.012(5) 0.003(5)
C16 0.026(4) 0.055(6) 0.050(5) 0.017(4) 0.011(4) -0.004(4)
C17 0.035(5) 0.050(5) 0.039(5) 0.012(4) 0.010(4) -0.003(4)
N18 0.017(3) 0.053(4) 0.041(4) 0.007(3) 0.008(3) 0.005(3)
C19 0.020(3) 0.035(4) 0.046(5) 0.010(3) 0.012(3) 0.001(3)
C20 0.059(7) 0.030(4) 0.058(6) 0.010(4) 0.007(5) -0.004(4)
C21 0.042(5) 0.034(4) 0.053(6) 0.002(4) 0.012(4) -0.002(4)
C22 0.019(3) 0.042(5) 0.045(5) -0.003(4) 0.009(3) -0.001(3)
C23 0.050(6) 0.041(5) 0.042(5) 0.006(4) 0.020(4) 0.004(4)
C24 0.056(6) 0.037(5) 0.044(5) 0.002(4) 0.002(4) -0.011(4)
N25 0.022(3) 0.028(3) 0.054(4) -0.003(3) 0.017(3) 0.002(2)
C26 0.030(4) 0.045(5) 0.045(5) -0.007(4) 0.017(4) -0.004(3)
C27 0.035(4) 0.040(4) 0.047(5) -0.005(4) 0.021(4) 0.001(3)
C28 0.040(5) 0.051(6) 0.058(6) -0.004(4) 0.027(5) -0.002(4)
C29 0.043(6) 0.071(7) 0.051(6) -0.022(5) 0.023(5) -0.007(5)
C30 0.039(5) 0.073(7) 0.040(5) -0.002(5) 0.012(4) -0.004(5)
C31 0.033(5) 0.060(6) 0.048(5) -0.001(4) 0.024(4) -0.010(4)
N32 0.024(3) 0.046(4) 0.044(4) -0.010(3) 0.014(3) -0.005(3)
N33 0.029(3) 0.042(4) 0.034(3) -0.001(3) 0.014(3) -0.004(3)
C34 0.029(4) 0.050(5) 0.052(5) -0.003(4) 0.018(4) 0.001(4)
C35 0.020(4) 0.077(7) 0.046(5) 0.006(5) 0.016(4) -0.002(4)
C36 0.030(4) 0.062(6) 0.042(5) -0.008(4) 0.012(4) -0.017(4)
C37 0.043(5) 0.051(5) 0.038(5) -0.008(4) 0.015(4) -0.014(4)
C38 0.026(4) 0.043(5) 0.034(4) 0.000(3) 0.013(3) -0.003(3)
C39 0.026(4) 0.040(4) 0.044(5) 0.001(4) 0.015(3) 0.001(3)
N40 0.016(3) 0.045(4) 0.053(4) 0.003(3) 0.013(3) 0.005(3)
C41 0.018(4) 0.040(5) 0.069(6) -0.006(4) 0.019(4) 0.005(3)
C42 0.053(9) 0.095(13) 0.49(5) -0.17(2) 0.13(2) -0.034(9)
C43 0.076(12) 0.133(18) 0.60(7) -0.25(3) 0.18(3) -0.066(12)
C44 0.017(4) 0.031(4) 0.099(8) -0.007(5) 0.018(4) 0.003(3)
C45 0.029(5) 0.063(7) 0.082(8) -0.001(6) 0.010(5) 0.006(4)
C46 0.041(6) 0.064(7) 0.064(7) -0.007(5) 0.019(5) -0.005(5)
N47 0.027(4) 0.040(4) 0.085(6) -0.002(4) 0.026(4) 0.000(3)
C48 0.025(4) 0.041(5) 0.039(4) -0.002(3) 0.012(3) 0.005(3)
C49 0.015(3) 0.045(5) 0.050(5) -0.006(4) 0.014(3) 0.005(3)
N50 0.021(3) 0.041(4) 0.059(5) -0.012(3) 0.012(3) 0.001(3)
C51 0.021(4) 0.052(5) 0.057(5) -0.011(4) 0.011(4) -0.002(3)
C52 0.022(4) 0.072(7) 0.037(4) -0.006(4) 0.011(3) 0.012(4)
C53 0.029(4) 0.056(6) 0.036(4) 0.003(4) 0.014(3) 0.016(4)
C54 0.024(4) 0.046(5) 0.038(4) -0.003(3) 0.012(3) 0.013(3)
N55 0.032(5) 0.062(6) 0.106(9) -0.031(6) 0.032(5) -0.009(4)
C56 0.042(7) 0.065(8) 0.121(13) -0.036(8) 0.020(7) 0.002(5)
C57 0.055(8) 0.061(8) 0.154(15) -0.048(9) 0.045(9) -0.007(6)
C58 0.058(8) 0.065(8) 0.143(16) -0.054(10) 0.055(9) -0.020(6)
C59 0.068(9) 0.066(8) 0.139(15) -0.058(9) 0.069(10) -0.029(7)
C60 0.032(5) 0.042(5) 0.125(12) -0.035(6) 0.044(6) -0.010(4)
C61 0.043(6) 0.052(7) 0.114(12) -0.032(7) 0.038(7) -0.011(5)
N62 0.022(4) 0.033(4) 0.126(9) -0.024(5) 0.028(5) -0.004(3)
C63 0.031(5) 0.031(5) 0.131(12) -0.015(6) 0.016(6) 0.007(4)
C64 0.074(9) 0.036(6) 0.111(12) -0.013(6) 0.021(8) 0.016(6)
C65 0.075(10) 0.034(6) 0.125(13) 0.007(7) 0.027(9) 0.018(6)
C66 0.035(5) 0.026(5) 0.122(11) 0.001(5) 0.011(6) 0.003(4)
C67 0.132(17) 0.031(6) 0.150(18) 0.027(8) 0.019(13) 0.045(8)
C68 0.111(13) 0.022(5) 0.094(11) -0.005(5) -0.014(9) 0.027(6)
C69 0.027(4) 0.021(4) 0.089(8) 0.008(4) 0.001(4) 0.008(3)
N70 0.029(5) 0.052(6) 0.171(14) 0.015(7) 0.026(7) 0.004(4)
C71 0.027(5) 0.047(6) 0.084(8) -0.007(5) 0.009(5) -0.008(4)
C72 0.031(5) 0.046(6) 0.098(10) 0.005(6) 0.006(5) 0.003(4)
C73 0.038(6) 0.055(7) 0.099(10) 0.028(6) 0.023(6) 0.007(5)
C74 0.028(5) 0.064(7) 0.092(9) 0.012(6) 0.009(5) 0.003(4)
C75 0.056(7) 0.040(5) 0.086(9) 0.014(5) 0.027(6) 0.007(5)
N76 0.026(4) 0.042(5) 0.086(7) 0.016(4) 0.010(4) 0.001(3)
N77 0.023(4) 0.044(4) 0.065(5) 0.015(4) 0.010(3) 0.002(3)
C78 0.028(5) 0.059(7) 0.070(7) 0.024(5) 0.010(4) -0.011(4)
C79 0.020(4) 0.080(7) 0.043(5) 0.015(5) 0.009(3) -0.004(4)
C80 0.027(4) 0.065(6) 0.038(4) 0.000(4) 0.011(3) 0.007(4)
C81 0.026(4) 0.045(5) 0.041(4) -0.002(4) 0.013(3) 0.000(3)
C82 0.021(4) 0.057(6) 0.036(4) 0.013(4) 0.008(3) 0.001(3)
C83 0.026(4) 0.037(4) 0.035(4) 0.004(3) 0.008(3) 0.000(3)
N84 0.018(3) 0.042(4) 0.055(5) 0.012(3) 0.006(3) -0.006(3)
C85 0.021(4) 0.039(4) 0.047(5) 0.009(4) 0.011(3) -0.002(3)
C86 0.021(4) 0.051(5) 0.042(5) 0.013(4) 0.011(3) 0.001(3)
C87 0.022(4) 0.049(5) 0.036(4) 0.011(4) 0.011(3) -0.002(3)
C88 0.020(3) 0.043(5) 0.036(4) 0.012(3) 0.008(3) 0.000(3)
C89 0.032(4) 0.035(4) 0.056(5) 0.009(4) 0.015(4) 0.005(3)
C90 0.023(4) 0.043(5) 0.051(5) 0.018(4) 0.007(3) -0.001(3)
N91 0.022(3) 0.056(5) 0.034(4) 0.012(3) 0.009(3) 0.007(3)
C92 0.022(4) 0.052(5) 0.041(4) 0.012(4) 0.015(3) 0.007(3)

loop_
_geom_bond_atom_site_label_1
_geom_bond_site_symmetry_1
_geom_bond_atom_site_label_2
_geom_bond_site_symmetry_2
_geom_bond_distance
_geom_bond_publ_flag
Cu1 . N5 . 2.045(9) yes
Cu1 . C10 . 2.844(10) yes
Cu1 . N11 . 2.050(8) yes
Cu1 . C16 . 2.830(10) yes
Cu1 . C17 . 2.810(10) yes
Cu1 . N18 . 2.044(8) yes
Cu1 . N91 . 2.090(8) yes
Cu1 . C92 . 2.816(9) yes
Cu2 . N25 . 2.041(7) yes
Cu2 . C26 . 2.814(10) yes
Cu2 . C27 . 2.815(9) yes
Cu2 . N32 . 2.017(8) yes
Cu2 . N33 . 2.010(7) yes
Cu2 . C38 . 2.796(9) yes
Cu2 . C39 . 2.820(9) yes
Cu2 . N40 . 2.035(7) yes
Cu3 . N47 . 2.017(8) yes
Cu3 . C48 . 2.769(9) yes
Cu3 . C49 . 2.810(9) yes
Cu3 . N50 . 2.023(7) yes
Cu3 . N55 . 2.016(11) yes
Cu3 . C60 . 2.781(10) yes
Cu3 . C61 . 2.783(13) yes
Cu3 . N62 . 2.052(11) yes
Cu4 . C69 . 2.016(11) yes
Cu4 . N70 . 2.795(12) yes
Cu4 . C71 . 2.798(12) yes
Cu4 . N76 . 2.010(10) yes
Cu4 . N77 . 2.013(8) yes
Cu4 . C82 . 2.814(10) yes
Cu4 . C83 . 2.788(9) yes
Cu4 . N84 . 2.029(7) yes
N5 . C6 . 1.373(11) yes
N5 . C10 . 1.330(14) yes
C6 . C7 . 1.365(17) yes
C6 . H140 . 1.036 no
C7 . C8 . 1.316(19) yes
C7 . H123 . 1.041 no
C8 . C9 . 1.411(14) yes
C8 . H136 . 1.037 no
C9 . C10 . 1.387(14) yes
C9 . H127 . 0.991 no
C10 . C92 . 1.499(12) yes
N11 . C12 . 1.332(14) yes
N11 . C16 . 1.345(14) yes
C12 . C13 . 1.395(18) yes
C12 . H151 . 1.063 no
C13 . C14 . 1.39(2) yes
C13 . H145 . 1.033 no
C14 . C15 . 1.39(2) yes
C14 . H153 . 1.005 no
C15 . C16 . 1.402(14) yes
C15 . H135 . 1.002 no
C16 . C17 . 1.457(14) yes
C17 . N18 . 1.300(12) yes
C17 . H128 . 1.003 no
N18 . C19 . 1.426(12) yes
C19 . C20 . 1.360(14) yes
C19 . C24 . 1.436(13) yes
C20 . C21 . 1.354(16) yes
C20 . H137 . 1.016 no
C21 . C22 . 1.409(13) yes
C21 . H154 . 1.027 no
C22 . C23 . 1.390(14) yes
C22 . N25 . 1.438(12) yes
C23 . C24 . 1.347(15) yes
C23 . H125 . 1.047 no
C24 . H117 . 0.990 no
N25 . C26 . 1.298(12) yes
C26 . C27 . 1.456(14) yes
C27 . C28 . 1.416(15) yes
C27 . N32 . 1.385(12) yes
C28 . C29 . 1.404(17) yes
C28 . H134 . 0.991 no
C29 . C30 . 1.381(18) yes
C29 . H138 . 1.009 no
C30 . C31 . 1.405(16) yes
C30 . H144 . 0.973 no
C31 . N32 . 1.291(13) yes
C31 . H116 . 0.996 no
N33 . C34 . 1.363(11) yes
N33 . C38 . 1.345(12) yes
C34 . C35 . 1.395(14) yes
C34 . H132 . 1.015 no
C35 . C36 . 1.394(17) yes
C35 . H130 . 0.988 no
C36 . C37 . 1.389(14) yes
C36 . H118 . 1.029 no
C37 . C38 . 1.417(13) yes
C37 . H126 . 1.009 no
C38 . C39 . 1.470(11) yes
C39 . N40 . 1.308(12) yes
C39 . H113 . 1.025 no
N40 . C41 . 1.441(9) yes
C41 . C42 . 1.28(2) yes
C41 . C46 . 1.438(15) yes
C42 . C43 . 1.43(2) yes
C42 . H161 . 1.025 no
C43 . C44 . 1.257(16) yes
C43 . H160 . 1.073 no
C44 . C45 . 1.428(16) yes
C44 . N47 . 1.427(11) yes
C45 . C46 . 1.396(15) yes
C45 . H159 . 1.036 no
C46 . H158 . 1.045 no
N47 . C48 . 1.264(12) yes
C48 . C49 . 1.476(11) yes
C48 . H114 . 1.044 no
C49 . N50 . 1.348(12) yes
C49 . C54 . 1.412(11) yes
N50 . C51 . 1.355(11) yes
C51 . C52 . 1.378(13) yes
C51 . H165 . 1.041 no
C52 . C53 . 1.404(16) yes
C52 . H164 . 1.013 no
C53 . C54 . 1.377(12) yes
C53 . H163 . 1.022 no
C54 . H162 . 0.992 no
N55 . C56 . 1.28(2) yes
N55 . C60 . 1.394(17) yes
C56 . C57 . 1.42(2) yes
C56 . H142 . 1.055 no
C57 . C58 . 1.45(3) yes
C57 . H152 . 0.903 no
C58 . C59 . 1.32(3) yes
C58 . H157 . 0.995 no
C59 . C60 . 1.443(18) yes
C59 . H155 . 1.005 no
C60 . C61 . 1.43(2) yes
C61 . N62 . 1.265(15) yes
C61 . H148 . 1.015 no
N62 . C63 . 1.43(2) yes
C63 . C64 . 1.39(2) yes
C63 . C68 . 1.395(17) yes
C64 . C65 . 1.44(2) yes
C64 . H120 . 1.003 no
C65 . C66 . 1.377(19) yes
C65 . H147 . 0.972 no
C66 . C67 . 1.435(18) yes
C66 . C69 . 1.410(19) yes
C67 . C68 . 1.34(3) yes
C67 . H150 . 0.980 no
C68 . H166 . 1.006 no
C69 . N70 . 1.323(16) yes
N70 . C71 . 1.46(2) yes
C71 . C72 . 1.405(18) yes
C71 . N76 . 1.358(14) yes
C72 . C73 . 1.35(2) yes
C72 . H141 . 1.036 no
C73 . C74 . 1.469(19) yes
C73 . H156 . 1.012 no
C74 . C75 . 1.316(18) yes
C74 . H149 . 0.986 no
C75 . N76 . 1.409(18) yes
C75 . H139 . 1.016 no
N77 . C78 . 1.357(12) yes
N77 . C82 . 1.366(12) yes
C78 . C79 . 1.365(16) yes
C78 . H146 . 1.035 no
C79 . C80 . 1.379(16) yes
C79 . H143 . 0.996 no
C80 . C81 . 1.439(12) yes
C80 . H133 . 0.993 no
C81 . C82 . 1.379(13) yes
C81 . H122 . 0.991 no
C82 . C83 . 1.473(11) yes
C83 . N84 . 1.282(12) yes
C83 . H119 . 1.011 no
N84 . C85 . 1.436(10) yes
C85 . C86 . 1.371(11) yes
C85 . C90 . 1.408(12) yes
C86 . C87 . 1.400(10) yes
C86 . H121 . 1.003 no
C87 . C88 . 1.416(12) yes
C87 . H129 . 1.000 no
C88 . C89 . 1.401(12) yes
C88 . N91 . 1.421(10) yes
C89 . C90 . 1.390(12) yes
C89 . H131 . 0.980 no
C90 . H124 . 1.009 no
N91 . C92 . 1.248(12) yes
C92 . H115 . 1.018 no
Cl93 . O94 . 1.43779(10) yes
Cl93 . O95 . 1.43314(8) yes
Cl93 . O96 . 1.42780(8) yes
Cl93 . O97 . 1.45398(8) yes
Cl103 . O104 . 1.44593(10) yes
Cl103 . O105 . 1.47674(9) yes
Cl103 . O106 . 1.45873(7) yes
Cl103 . O107 . 1.45217(9) yes
Cl108 . O109 . 1.42676(8) yes
Cl108 . O110 . 1.45309(9) yes
Cl108 . O111 . 1.43807(10) yes
Cl108 . O112 . 1.43264(7) yes
Cl98 . O99 . 1.44474(10) yes
Cl98 . O100 . 1.46822(8) yes
Cl98 . O101 . 1.44598(9) yes
Cl98 . O102 . 1.415(4) yes
